data_7119458
loop_
_publ_author_name
'Hu, Fei-Long'
'Wang, Hui-Fang'
'Guo, Dong'
'Zhang, Hui'
'Lang, Jian-Ping'
'Beves, Jonathon E.'

_publ_section_title
;
 Controlled formation of chiral networks and their reversible chiroptical
 switching behaviour by UV/microwave irradiation
;
_journal_issue 51
_journal_name_full 'Chemical Communications'
_journal_page_first 7990
_journal_page_last 7993
_journal_paper_doi 10.1039/c6cc03256g
_journal_volume 52
_journal_year 2016
_chemical_formula_sum 'C36 H26 Cd N2 O4'
_chemical_formula_weight 662.99
_space_group_IT_number 92
_symmetry_cell_setting tetragonal
_symmetry_space_group_name_Hall 'P 4abw 2nw'
_symmetry_space_group_name_H-M 'P 41 21 2'
_atom_sites_solution_hydrogens geom
_atom_sites_solution_primary direct
_atom_sites_solution_secondary difmap
_audit_creation_method SHELXL-97
_audit_update_record
;
2015-10-05 deposited with the CCDC.
2016-05-27 downloaded from the CCDC.
;
_cell_angle_alpha 90.00
_cell_angle_beta 90.00
_cell_angle_gamma 90.00
_cell_formula_units_Z 8
_cell_length_a 14.5029(3)
_cell_length_b 14.5029(3)
_cell_length_c 29.2053(13)
_cell_measurement_reflns_used 9637
_cell_measurement_temperature 296(2)
_cell_measurement_theta_max 27.39
_cell_measurement_theta_min 2.52
_cell_volume 6142.9(3)
_computing_cell_refinement 'Bruker SMART'
_computing_data_collection 'Bruker SMART'
_computing_data_reduction 'Bruker SHELXTL'
_computing_molecular_graphics 'Bruker SHELXTL'
_computing_publication_material 'Bruker SHELXTL'
_computing_structure_refinement 'SHELXL-97 (Sheldrick, 1997)'
_computing_structure_solution 'SHELXS-97 (Sheldrick, 1990)'
_diffrn_ambient_temperature 296(2)
_diffrn_measured_fraction_theta_full 0.998
_diffrn_measured_fraction_theta_max 0.998
_diffrn_measurement_device_type 'CCD area detector'
_diffrn_measurement_method 'phi and omega scans'
_diffrn_radiation_monochromator graphite
_diffrn_radiation_source 'fine-focus sealed tube'
_diffrn_radiation_type MoK\a
_diffrn_radiation_wavelength 0.71073
_diffrn_reflns_av_R_equivalents 0.0404
_diffrn_reflns_av_sigmaI/netI 0.0158
_diffrn_reflns_limit_h_max 17
_diffrn_reflns_limit_h_min -17
_diffrn_reflns_limit_k_max 17
_diffrn_reflns_limit_k_min -17
_diffrn_reflns_limit_l_max 34
_diffrn_reflns_limit_l_min -32
_diffrn_reflns_number 94309
_diffrn_reflns_theta_full 25.01
_diffrn_reflns_theta_max 25.01
_diffrn_reflns_theta_min 2.43
_exptl_absorpt_coefficient_mu 0.753
_exptl_absorpt_correction_T_max 0.8640
_exptl_absorpt_correction_T_min 0.8519
_exptl_absorpt_correction_type multi-scan
_exptl_absorpt_process_details sadabs
_exptl_crystal_colour yellow
_exptl_crystal_density_diffrn 1.434
_exptl_crystal_density_method 'not measured'
_exptl_crystal_description block
_exptl_crystal_F_000 2688
_exptl_crystal_size_max 0.22
_exptl_crystal_size_mid 0.21
_exptl_crystal_size_min 0.20
_refine_diff_density_max 0.526
_refine_diff_density_min -0.299
_refine_diff_density_rms 0.057
_refine_ls_abs_structure_details 'Flack H D (1983), Acta Cryst. A39, 876-881'
_refine_ls_abs_structure_Flack 0.00(3)
_refine_ls_extinction_method none
_refine_ls_goodness_of_fit_ref 1.095
_refine_ls_hydrogen_treatment mixed
_refine_ls_matrix_type full
_refine_ls_number_parameters 395
_refine_ls_number_reflns 5420
_refine_ls_number_restraints 2
_refine_ls_restrained_S_all 1.130
_refine_ls_R_factor_all 0.0356
_refine_ls_R_factor_gt 0.0324
_refine_ls_shift/su_max 0.001
_refine_ls_shift/su_mean 0.000
_refine_ls_structure_factor_coef Fsqd
_refine_ls_weighting_details 'calc w=1/[\s^2^(Fo^2^)+(0.0410P)^2^+4.2541P] where P=(Fo^2^+2Fc^2^)/3'
_refine_ls_weighting_scheme calc
_refine_ls_wR_factor_gt 0.0804
_refine_ls_wR_factor_ref 0.0827
_reflns_number_gt 5115
_reflns_number_total 5420
_reflns_threshold_expression >2sigma(I)
_cod_data_source_file c6cc03256g2.cif
_cod_data_source_block 1406671
_cod_original_sg_symbol_H-M P4(1)2(1)2
_cod_database_code 7119458

loop_
_symmetry_equiv_pos_as_xyz
'x, y, z'
'-x, -y, z+1/2'
'-y+1/2, x+1/2, z+1/4'
'y+1/2, -x+1/2, z+3/4'
'-x+1/2, y+1/2, -z+1/4'
'x+1/2, -y+1/2, -z+3/4'
'y, x, -z'
'-y, -x, -z+1/2'

loop_
_atom_site_label
_atom_site_type_symbol
_atom_site_fract_x
_atom_site_fract_y
_atom_site_fract_z
_atom_site_U_iso_or_equiv
_atom_site_adp_type
_atom_site_occupancy
_atom_site_symmetry_multiplicity
_atom_site_calc_flag
_atom_site_refinement_flags
_atom_site_disorder_assembly
_atom_site_disorder_group
Cd1 Cd 0.322960(19) 0.420414(19) 0.055530(9) 0.04571(9) Uani 1 1 d . . .
N1 N 0.2165(2) 0.3022(2) 0.05421(13) 0.0558(8) Uani 1 1 d . A .
N2 N 0.4413(3) 0.5241(3) 0.06095(12) 0.0616(10) Uani 1 1 d . . .
O1 O 0.3332(3) 0.3641(3) 0.14123(14) 0.0956(12) Uani 1 1 d . . .
O2 O 0.2411(3) 0.4710(3) 0.11637(13) 0.0921(12) Uani 1 1 d . . .
O3 O 0.4332(2) 0.3119(2) 0.02726(10) 0.0589(7) Uani 1 1 d . . .
O4 O 0.2277(3) 0.5289(3) 0.01243(11) 0.0758(9) Uani 1 1 d . . .
C1 C 0.1288(4) 0.3206(5) 0.0488(3) 0.097(2) Uani 1 1 d . . .
H1 H 0.1111 0.3816 0.0444 0.116 Uiso 1 1 calc R . .
C2 C 0.0621(5) 0.2538(7) 0.0493(3) 0.140(3) Uani 1 1 d . A .
H2 H 0.0012 0.2706 0.0439 0.168 Uiso 1 1 calc R . .
C3 C 0.0820(6) 0.1645(6) 0.0575(2) 0.115(3) Uani 1 1 d . . .
C4 C 0.1704(6) 0.1470(4) 0.0631(3) 0.107(2) Uani 1 1 d . A .
H4 H 0.1888 0.0867 0.0688 0.129 Uiso 1 1 calc R . .
C5 C 0.2364(4) 0.2149(4) 0.0609(2) 0.0862(17) Uani 1 1 d . . .
H5 H 0.2979 0.1983 0.0644 0.103 Uiso 1 1 calc R A .
C6 C 0.0337(7) 0.0727(8) 0.0646(4) 0.076(2) Uani 0.524(6) 1 d PD A 1
H6A H 0.0584 0.0032 0.0744 0.091 Uiso 0.524(6) 1 d PR A 1
C7 C -0.0551(7) 0.0750(8) 0.0465(5) 0.085(3) Uani 0.524(6) 1 d PD A 1
H7A H -0.0702 0.1376 0.0267 0.102 Uiso 0.524(6) 1 d PR A 1
C7' C -0.0128(9) 0.0320(8) 0.0620(6) 0.085(3) Uani 0.476(6) 1 d P A 2
H7A' H 0.0584 0.0030 0.0738 0.102 Uiso 0.476(6) 1 d PR A 2
C6' C -0.0128(9) 0.1193(8) 0.0544(5) 0.076(2) Uani 0.476(6) 1 d P A 2
H6A' H -0.0708 0.1378 0.0270 0.091 Uiso 0.476(6) 1 d PR A 2
C8 C -0.1041(5) -0.0183(6) 0.0548(3) 0.121(3) Uani 1 1 d . . .
C9 C -0.1859(6) -0.0045(5) 0.0319(3) 0.127(3) Uani 1 1 d . A .
H9 H -0.1943 0.0487 0.0146 0.152 Uiso 1 1 calc R . .
C10 C -0.2552(5) -0.0694(5) 0.0343(3) 0.121(3) Uani 1 1 d . . .
H10 H -0.3103 -0.0588 0.0188 0.145 Uiso 1 1 calc R A .
C11 C -0.2451(4) -0.1483(4) 0.0587(2) 0.097(2) Uani 1 1 d . A .
C12 C -0.1653(5) -0.1601(5) 0.0814(3) 0.116(2) Uani 1 1 d . . .
H12 H -0.1583 -0.2125 0.0993 0.139 Uiso 1 1 calc R A .
C13 C -0.0938(5) -0.0982(6) 0.0792(3) 0.121(3) Uani 1 1 d . A .
H13 H -0.0386 -0.1106 0.0942 0.146 Uiso 1 1 calc R . .
C14 C -0.3228(6) -0.2112(6) 0.0591(3) 0.132(3) Uani 1 1 d D . .
H14 H -0.3760 -0.1837 0.0477 0.158 Uiso 1 1 calc R A .
C15 C -0.3353(7) -0.2856(6) 0.0698(3) 0.162(5) Uani 1 1 d D . .
H15 H -0.2847 -0.3132 0.0837 0.194 Uiso 1 1 calc R . .
C16 C 0.4226(4) 0.6126(4) 0.0630(2) 0.0799(15) Uani 1 1 d . . .
H16 H 0.3611 0.6310 0.0634 0.096 Uiso 1 1 calc R . .
C17 C 0.4919(6) 0.6809(4) 0.0648(2) 0.106(2) Uani 1 1 d . . .
H17 H 0.4766 0.7432 0.0651 0.127 Uiso 1 1 calc R . .
C18 C 0.5834(6) 0.6528(6) 0.0660(2) 0.113(3) Uani 1 1 d . . .
C19 C 0.5994(4) 0.5626(6) 0.0641(3) 0.113(3) Uani 1 1 d . . .
H19 H 0.6599 0.5413 0.0650 0.135 Uiso 1 1 calc R . .
C20 C 0.5291(4) 0.5005(4) 0.0611(2) 0.0848(17) Uani 1 1 d . . .
H20 H 0.5438 0.4382 0.0589 0.102 Uiso 1 1 calc R . .
C21 C 0.2501(3) 0.4949(3) -0.02471(14) 0.0535(9) Uani 1 1 d . . .
C22 C 0.2009(3) 0.5208(3) -0.06746(15) 0.0583(11) Uani 1 1 d . . .
C23 C 0.1364(3) 0.5914(4) -0.06782(16) 0.0715(13) Uani 1 1 d . . .
H23 H 0.1287 0.6276 -0.0418 0.086 Uiso 1 1 calc R . .
C24 C 0.0831(4) 0.6088(4) -0.10637(19) 0.0796(15) Uani 1 1 d . . .
H24 H 0.0409 0.6571 -0.1061 0.096 Uiso 1 1 calc R . .
C25 C 0.0925(4) 0.5548(4) -0.14518(17) 0.0799(16) Uani 1 1 d . . .
C26 C 0.1572(4) 0.4860(5) -0.14488(19) 0.098(2) Uani 1 1 d . . .
H26 H 0.1647 0.4493 -0.1707 0.117 Uiso 1 1 calc R . .
C27 C 0.2113(4) 0.4703(4) -0.10699(17) 0.0816(15) Uani 1 1 d . . .
H27 H 0.2560 0.4243 -0.1081 0.098 Uiso 1 1 calc R . .
C28 C -0.0339(4) 0.4358(5) 0.31375(19) 0.0934(19) Uani 1 1 d . . .
H28 H -0.0472 0.4777 0.2905 0.112 Uiso 1 1 calc R . .
C29 C 0.0305(4) 0.3812(4) 0.3047(2) 0.0836(16) Uani 1 1 d . . .
H29 H 0.0430 0.3352 0.3260 0.100 Uiso 1 1 calc R . .
C30 C 0.0881(4) 0.3840(4) 0.26298(17) 0.0765(14) Uani 1 1 d . . .
C31 C 0.0688(4) 0.4465(4) 0.2273(2) 0.0885(17) Uani 1 1 d . . .
H31 H 0.0163 0.4832 0.2290 0.106 Uiso 1 1 calc R . .
C32 C 0.1261(4) 0.4540(4) 0.19020(19) 0.0829(16) Uani 1 1 d . . .
H32 H 0.1120 0.4959 0.1671 0.100 Uiso 1 1 calc R . .
C33 C 0.2049(3) 0.3999(3) 0.18647(16) 0.0636(12) Uani 1 1 d . . .
C34 C 0.2218(4) 0.3368(4) 0.21995(17) 0.0774(14) Uani 1 1 d . . .
H34 H 0.2730 0.2985 0.2174 0.093 Uiso 1 1 calc R . .
C35 C 0.1646(4) 0.3280(4) 0.25780(18) 0.0824(15) Uani 1 1 d . . .
H35 H 0.1778 0.2839 0.2800 0.099 Uiso 1 1 calc R . .
C36 C 0.2652(4) 0.4120(4) 0.14524(18) 0.0698(13) Uani 1 1 d . . .

loop_
_atom_site_aniso_label
_atom_site_aniso_U_11
_atom_site_aniso_U_22
_atom_site_aniso_U_33
_atom_site_aniso_U_23
_atom_site_aniso_U_13
_atom_site_aniso_U_12
Cd1 0.04690(17) 0.04607(16) 0.04415(14) 0.00413(12) -0.00479(13) -0.01566(12)
N1 0.054(2) 0.052(2) 0.061(2) 0.0015(18) -0.0050(18) -0.0187(15)
N2 0.070(3) 0.056(2) 0.059(2) 0.0033(19) -0.009(2) -0.0321(18)
O1 0.071(2) 0.120(3) 0.095(3) -0.026(2) 0.025(2) -0.010(2)
O2 0.120(3) 0.083(3) 0.073(2) -0.007(2) 0.029(2) -0.012(3)
O3 0.0574(17) 0.0559(17) 0.0635(16) 0.0124(14) -0.0089(14) 0.0034(14)
O4 0.089(2) 0.083(2) 0.0555(18) -0.0010(17) -0.0135(17) 0.0200(19)
C1 0.057(3) 0.085(4) 0.148(6) 0.021(4) -0.019(3) -0.022(3)
C2 0.063(4) 0.159(8) 0.199(9) 0.035(7) -0.013(5) -0.061(5)
C3 0.117(5) 0.137(6) 0.092(4) -0.010(4) 0.020(4) -0.099(5)
C4 0.136(6) 0.055(3) 0.130(6) 0.009(3) 0.015(5) -0.053(4)
C5 0.079(3) 0.061(3) 0.118(5) 0.021(3) -0.006(4) -0.022(3)
C6 0.065(6) 0.068(6) 0.095(6) 0.012(5) -0.008(4) -0.020(4)
C7 0.053(5) 0.064(6) 0.139(8) 0.019(5) -0.013(5) -0.027(4)
C7' 0.053(5) 0.064(6) 0.139(8) 0.019(5) -0.013(5) -0.027(4)
C6' 0.065(6) 0.068(6) 0.095(6) 0.012(5) -0.008(4) -0.020(4)
C8 0.104(6) 0.106(5) 0.152(7) -0.046(6) 0.044(5) -0.062(5)
C9 0.111(6) 0.079(4) 0.191(8) 0.002(5) 0.024(6) -0.041(4)
C10 0.083(4) 0.099(5) 0.182(8) -0.006(5) 0.024(5) -0.042(4)
C11 0.080(4) 0.097(4) 0.115(5) -0.032(4) 0.025(4) -0.064(3)
C12 0.105(5) 0.103(5) 0.141(6) -0.016(5) 0.002(5) -0.056(4)
C13 0.084(4) 0.135(7) 0.146(7) -0.025(6) 0.004(4) -0.061(5)
C14 0.126(6) 0.137(7) 0.131(6) -0.023(5) 0.025(6) -0.094(6)
C15 0.185(9) 0.161(8) 0.139(7) -0.030(6) 0.034(6) -0.134(8)
C16 0.086(3) 0.063(3) 0.091(4) 0.005(3) -0.010(3) -0.025(3)
C17 0.169(7) 0.058(3) 0.091(4) 0.003(3) -0.009(5) -0.045(4)
C18 0.108(5) 0.134(7) 0.096(4) -0.013(4) 0.009(4) -0.081(5)
C19 0.064(4) 0.129(6) 0.144(7) -0.033(5) 0.006(4) -0.047(4)
C20 0.064(3) 0.085(4) 0.106(4) -0.016(4) -0.007(3) -0.033(3)
C21 0.049(2) 0.053(3) 0.059(2) 0.013(2) -0.0112(19) -0.0108(18)
C22 0.059(3) 0.057(3) 0.059(3) 0.013(2) 0.0001(19) 0.005(2)
C23 0.073(3) 0.077(3) 0.065(3) 0.002(2) -0.012(2) 0.014(3)
C24 0.074(3) 0.084(4) 0.081(3) 0.013(3) -0.011(3) 0.024(3)
C25 0.078(3) 0.103(4) 0.059(3) 0.012(3) -0.010(3) 0.018(3)
C26 0.097(5) 0.135(5) 0.061(3) -0.001(3) -0.018(3) 0.037(4)
C27 0.074(3) 0.105(4) 0.065(3) 0.006(3) -0.008(2) 0.029(3)
C28 0.089(4) 0.126(5) 0.065(3) -0.010(3) 0.015(3) 0.029(4)
C29 0.093(4) 0.084(4) 0.073(3) -0.005(3) 0.027(3) 0.009(3)
C30 0.081(3) 0.085(3) 0.064(3) -0.005(3) 0.024(3) 0.008(3)
C31 0.078(4) 0.102(4) 0.086(4) 0.003(3) 0.025(3) 0.023(3)
C32 0.091(4) 0.097(4) 0.061(3) 0.011(3) 0.011(3) 0.019(3)
C33 0.070(3) 0.063(3) 0.058(3) -0.008(2) 0.008(2) 0.000(2)
C34 0.069(3) 0.091(4) 0.073(3) -0.017(3) 0.016(3) 0.016(3)
C35 0.096(4) 0.083(3) 0.068(3) -0.003(3) 0.019(3) 0.023(3)
C36 0.068(3) 0.075(3) 0.067(3) -0.030(3) 0.005(2) -0.011(3)

loop_
_atom_type_symbol
_atom_type_description
_atom_type_scat_dispersion_real
_atom_type_scat_dispersion_imag
_atom_type_scat_source
C C 0.0033 0.0016 'International Tables Vol C Tables 4.2.6.8 and 6.1.1.4'
H H 0.0000 0.0000 'International Tables Vol C Tables 4.2.6.8 and 6.1.1.4'
N N 0.0061 0.0033 'International Tables Vol C Tables 4.2.6.8 and 6.1.1.4'
O O 0.0106 0.0060 'International Tables Vol C Tables 4.2.6.8 and 6.1.1.4'
Cd Cd -0.8075 1.2024 'International Tables Vol C Tables 4.2.6.8 and 6.1.1.4'

loop_
_geom_angle_atom_site_label_1
_geom_angle_atom_site_label_2
_geom_angle_atom_site_label_3
_geom_angle
_geom_angle_site_symmetry_1
_geom_angle_site_symmetry_3
O2 Cd1 N2 97.26(15) . .
O2 Cd1 N1 84.42(14) . .
N2 Cd1 N1 172.60(14) . .
O2 Cd1 O3 146.80(13) . .
N2 Cd1 O3 87.41(14) . .
N1 Cd1 O3 87.29(12) . .
O2 Cd1 O3 136.30(14) . 7
N2 Cd1 O3 93.91(12) . 7
N1 Cd1 O3 89.77(12) . 7
O3 Cd1 O3 75.57(10) . 7
O2 Cd1 O4 84.19(15) . .
N2 Cd1 O4 92.10(14) . .
N1 Cd1 O4 95.24(14) . .
O3 Cd1 O4 128.63(10) . .
O3 Cd1 O4 53.20(10) 7 .
O2 Cd1 O1 51.94(15) . .
N2 Cd1 O1 95.50(13) . .
N1 Cd1 O1 79.83(13) . .
O3 Cd1 O1 94.96(11) . .
O3 Cd1 O1 166.34(12) 7 .
O4 Cd1 O1 136.06(13) . .
O2 Cd1 C36 26.66(15) . .
N2 Cd1 C36 101.05(14) . .
N1 Cd1 C36 77.25(14) . .
O3 Cd1 C36 120.18(14) . .
O3 Cd1 C36 158.45(14) 7 .
O4 Cd1 C36 110.30(15) . .
O1 Cd1 C36 25.84(14) . .
C1 N1 C5 115.3(4) . .
C1 N1 Cd1 120.1(4) . .
C5 N1 Cd1 124.5(3) . .
C16 N2 C20 117.0(4) . .
C16 N2 Cd1 119.4(4) . .
C20 N2 Cd1 123.6(3) . .
C36 O1 Cd1 82.5(4) . .
C36 O2 Cd1 99.2(3) . .
C21 O3 Cd1 163.2(3) 7 .
C21 O3 Cd1 92.4(2) 7 7
Cd1 O3 Cd1 104.42(10) . 7
C21 O4 Cd1 92.6(3) . .
N1 C1 C2 122.8(7) . .
C3 C2 C1 122.1(7) . .
C4 C3 C2 114.5(5) . .
C4 C3 C6 105.3(8) . .
C2 C3 C6 140.2(8) . .
C4 C3 C6' 143.3(9) . .
C2 C3 C6' 102.2(9) . .
C6 C3 C6' 38.3(5) . .
C3 C4 C5 122.3(7) . .
N1 C5 C4 123.0(6) . .
C7 C6 C3 110.8(10) . .
C6 C7 C8 110.2(10) . .
C6' C7' C8 116.5(12) . .
C7' C6' C3 114.4(12) . .
C13 C8 C9 118.1(6) . .
C13 C8 C7' 103.8(9) . .
C9 C8 C7' 138.1(10) . .
C13 C8 C7 140.5(9) . .
C9 C8 C7 101.1(8) . .
C7' C8 C7 37.3(6) . .
C8 C9 C10 120.3(8) . .
C11 C10 C9 121.6(8) . .
C12 C11 C10 117.4(5) . .
C12 C11 C14 125.8(7) . .
C10 C11 C14 116.8(7) . .
C11 C12 C13 123.0(8) . .
C8 C13 C12 119.6(9) . .
C15 C14 C11 136.3(11) . .
C14 C15 C18 132.6(11) . 1_445
N2 C16 C17 122.7(7) . .
C18 C17 C16 118.4(7) . .
C19 C18 C17 117.0(5) . .
C19 C18 C15 117.2(9) . 1_665
C17 C18 C15 125.8(9) . 1_665
C18 C19 C20 121.5(7) . .
N2 C20 C19 123.4(6) . .
O4 C21 O3 121.3(4) . 7
O4 C21 C22 120.6(4) . .
O3 C21 C22 117.9(4) 7 .
C27 C22 C23 117.5(4) . .
C27 C22 C21 121.1(4) . .
C23 C22 C21 121.1(4) . .
C22 C23 C24 121.0(5) . .
C25 C24 C23 120.4(5) . .
C26 C25 C24 118.3(5) . .
C26 C25 C28 117.8(5) . 2_564
C24 C25 C28 123.8(5) . 2_564
C25 C26 C27 121.1(6) . .
C26 C27 C22 121.6(5) . .
C29 C28 C25 131.3(7) . 2_565
C28 C29 C30 125.3(6) . .
C35 C30 C31 117.2(5) . .
C35 C30 C29 121.8(5) . .
C31 C30 C29 120.9(5) . .
C32 C31 C30 121.0(5) . .
C31 C32 C33 121.0(5) . .
C34 C33 C32 118.1(5) . .
C34 C33 C36 123.4(5) . .
C32 C33 C36 118.5(5) . .
C33 C34 C35 121.7(5) . .
C30 C35 C34 120.8(6) . .
O1 C36 O2 123.7(5) . .
O1 C36 C33 119.1(6) . .
O2 C36 C33 117.3(5) . .
O1 C36 Cd1 71.7(3) . .
O2 C36 Cd1 54.1(3) . .
C33 C36 Cd1 161.3(4) . .

loop_
_geom_bond_atom_site_label_1
_geom_bond_atom_site_label_2
_geom_bond_distance
_geom_bond_site_symmetry_2
Cd1 O2 2.259(4) .
Cd1 N2 2.287(3) .
Cd1 N1 2.307(3) .
Cd1 O3 2.391(3) .
Cd1 O3 2.430(3) 7
Cd1 O4 2.443(3) .
Cd1 O1 2.637(4) .
Cd1 C36 2.753(5) .
N1 C1 1.309(6) .
N1 C5 1.313(6) .
N2 C16 1.313(7) .
N2 C20 1.319(7) .
O1 C36 1.211(6) .
O2 C36 1.252(7) .
O3 C21 1.268(5) 7
O3 Cd1 2.430(3) 7
O4 C21 1.235(5) .
C1 C2 1.369(8) .
C2 C3 1.348(12) .
C3 C4 1.318(11) .
C3 C6 1.518(12) .
C3 C6' 1.526(13) .
C4 C5 1.374(7) .
C6 C7 1.392(13) .
C7 C8 1.548(12) .
C7' C6' 1.284(17) .
C7' C8 1.527(13) .
C8 C13 1.368(12) .
C8 C9 1.376(12) .
C9 C10 1.380(9) .
C10 C11 1.355(10) .
C11 C12 1.344(10) .
C11 C14 1.449(7) .
C12 C13 1.373(8) .
C14 C15 1.139(10) .
C15 C18 1.483(8) 1_445
C16 C17 1.413(8) .
C17 C18 1.388(11) .
C18 C19 1.331(11) .
C18 C15 1.483(8) 1_665
C19 C20 1.363(7) .
C21 O3 1.268(5) 7
C21 C22 1.487(6) .
C22 C27 1.376(7) .
C22 C23 1.386(6) .
C23 C24 1.389(7) .
C24 C25 1.385(8) .
C25 C26 1.369(8) .
C25 C28 1.476(7) 2_564
C26 C27 1.376(7) .
C28 C29 1.252(8) .
C28 C25 1.476(7) 2_565
C29 C30 1.478(7) .
C30 C35 1.383(7) .
C30 C31 1.408(8) .
C31 C32 1.371(7) .
C32 C33 1.391(7) .
C33 C34 1.362(7) .
C33 C36 1.498(7) .
C34 C35 1.388(7) .
